data_2241565
loop_
_publ_author_name
'Brahmi, Jihed'
'Nasri, Soumaya'
'Aouadi, Ka\"iss'
'Jeanneau, Erwann'
'Vidal, S\'ebastien'
'Msaddek, Moncef'

_publ_section_title
;
 Crystal structure of
 5-chloromethyl-<i>N</i>-methyl-4-[(4-phenyl-1,2,3-triazol-1-yl)methyl]isoxazolidine-3-carboxamide
;
_journal_coeditor_code SU5281
_journal_issue 3
_journal_name_full 'Acta Crystallographica Section E'
_journal_page_first 378
_journal_page_last 381
_journal_paper_doi 10.1107/S2056989016002784
_journal_volume 72
_journal_year 2016
_chemical_formula_iupac 'C15 H18 Cl N5 O2'
_chemical_formula_moiety 'C15 H18 Cl N5 O2'
_chemical_formula_sum 'C15 H18 Cl N5 O2'
_chemical_formula_weight 335.79
_chemical_name_systematic
5-Chloromethyl-<i>N</i>-methyl-4-[(4-phenyl-1,2,3-triazol-1-yl)methyl]isoxazolidine-3-carboxamide
_space_group_crystal_system monoclinic
_space_group_IT_number 4
_space_group_name_Hall 'P 2yb'
_space_group_name_H-M_alt 'P 1 21 1'
_symmetry_space_group_name_Hall 'P 2yb'
_symmetry_space_group_name_H-M 'P 1 21 1'
_atom_sites_solution_hydrogens mixed
_atom_sites_solution_primary direct
_atom_sites_solution_secondary difmap
_audit_creation_method SHELXL-2014/6
_cell_angle_alpha 90
_cell_angle_beta 106.481(2)
_cell_angle_gamma 90
_cell_formula_units_Z 4
_cell_length_a 10.8355(2)
_cell_length_b 10.8865(2)
_cell_length_c 14.5653(2)
_cell_measurement_reflns_used 16111
_cell_measurement_temperature 293(2)
_cell_measurement_theta_max 66.7160
_cell_measurement_theta_min 4.0570
_cell_volume 1647.54(5)
_computing_cell_refinement
;
CrysAlis PRO (Agilent, 2013)
;
_computing_data_collection
;
CrysAlis PRO (Agilent, 2013)
;
_computing_data_reduction
;
CrysAlis PRO (Agilent, 2013)
;
_computing_molecular_graphics
;
Mercury (Macrae et al., 2008) and PLATON (Spek, 2009)
;
_computing_publication_material
;
WinGX (Farrugia, 2012) and PLATON (Spek, 2009)
;
_computing_structure_refinement
;
SHELXL2014 (Sheldrick, 2015)
;
_computing_structure_solution
;
SIR2004 (Burla <i>et al.</i>,  2005)
;
_diffrn_ambient_temperature 293(2)
_diffrn_detector_area_resol_mean 10.4678
_diffrn_measured_fraction_theta_full 0.981
_diffrn_measured_fraction_theta_max 0.999
_diffrn_measurement_device_type 'Agilent Xcalibur (Atlas, Gemini ultra)'
_diffrn_measurement_method \w
_diffrn_radiation_type CuK\a
_diffrn_radiation_wavelength 1.54178
_diffrn_reflns_av_R_equivalents 0.0504
_diffrn_reflns_limit_h_max 12
_diffrn_reflns_limit_h_min -12
_diffrn_reflns_limit_k_max 12
_diffrn_reflns_limit_k_min -12
_diffrn_reflns_limit_l_max 17
_diffrn_reflns_limit_l_min -17
_diffrn_reflns_number 33842
_diffrn_reflns_theta_full 67.679
_diffrn_reflns_theta_max 66.709
_diffrn_reflns_theta_min 3.164
_exptl_absorpt_coefficient_mu 2.203
_exptl_absorpt_correction_T_max 0.721
_exptl_absorpt_correction_T_min 0.518
_exptl_absorpt_correction_type analytical
_exptl_absorpt_process_details
;
(CrysAlis Pro; Agilent, 2013)
;
_exptl_crystal_colour colourless
_exptl_crystal_density_diffrn 1.354
_exptl_crystal_description block
_exptl_crystal_F_000 704
_exptl_crystal_size_max 0.36
_exptl_crystal_size_mid 0.34
_exptl_crystal_size_min 0.17
_refine_diff_density_max 0.174
_refine_diff_density_min -0.253
_refine_ls_abs_structure_details
;
Flack <i>x</i> determined using 2460 quotients
[(<i>I</i>^+^)-(<i>I</i>^-^)]/[(<i>I</i>^+^)+(<i>I</i>^-^)]
(Parsons <i>et al.</i>,  2013)
;
_refine_ls_abs_structure_Flack -0.012(6)
_refine_ls_extinction_method none
_refine_ls_goodness_of_fit_ref 1.025
_refine_ls_hydrogen_treatment mixed
_refine_ls_matrix_type full
_refine_ls_number_parameters 431
_refine_ls_number_reflns 5824
_refine_ls_number_restraints 1
_refine_ls_restrained_S_all 1.025
_refine_ls_R_factor_all 0.0392
_refine_ls_R_factor_gt 0.0364
_refine_ls_shift/su_max 0.000
_refine_ls_shift/su_mean 0.000
_refine_ls_structure_factor_coef Fsqd
_refine_ls_weighting_details 'w=1/[\s^2^(Fo^2^)+(0.0615P)^2^+0.2009P] where P=(Fo^2^+2Fc^2^)/3'
_refine_ls_weighting_scheme calc
_refine_ls_wR_factor_gt 0.0940
_refine_ls_wR_factor_ref 0.0977
_reflns_number_gt 5486
_reflns_number_total 5824
_reflns_threshold_expression 'I > 2\s(I)'
_cod_data_source_file su5281sup1.cif
_cod_data_source_block I
_cod_database_code 2241565
_shelx_space_group_comment
;
The symmetry employed for this shelxl refinement is uniquely defined
by the following loop, which should always be used as a source of
symmetry information in preference to the above space-group names.
They are only intended as comments.
;
_shelxl_version_number 2014/6

loop_
_space_group_symop_operation_xyz
'x, y, z'
'-x, y+1/2, -z'

loop_
_atom_site_type_symbol
_atom_site_label
_atom_site_fract_x
_atom_site_fract_y
_atom_site_fract_z
_atom_site_U_iso_or_equiv
_atom_site_adp_type
_atom_site_calc_flag
_atom_site_occupancy
Cl Cl1 0.13936(13) 0.47609(9) 0.24767(6) 0.0825(3) Uani d 1
Cl Cl2 0.73439(12) 0.41058(9) 0.36164(7) 0.0820(3) Uani d 1
O O1 0.2546(2) 0.3689(2) 0.45141(15) 0.0517(5) Uani d 1
O O2 0.0503(3) 0.2666(3) 0.6455(2) 0.0865(9) Uani d 1
O O3 0.6733(2) 0.28927(18) 0.53585(18) 0.0581(5) Uani d 1
O O4 0.5087(3) 0.3654(3) 0.7570(2) 0.0739(7) Uani d 1
N N1 0.2650(3) 0.2979(3) 0.53684(19) 0.0517(6) Uani d 1
H H1N 0.205(4) 0.247(4) 0.514(3) 0.055(11) Uiso d 1
N N2 0.0602(2) 0.6113(2) 0.63212(17) 0.0419(5) Uani d 1
N N3 -0.0647(3) 0.5920(3) 0.6239(2) 0.0570(7) Uani d 1
N N4 -0.0824(2) 0.6133(3) 0.7076(2) 0.0562(7) Uani d 1
N N5 0.2516(3) 0.2708(3) 0.7437(2) 0.0620(7) Uani d 1
H H5N 0.334(4) 0.295(4) 0.751(3) 0.064(11) Uiso d 1
N N6 0.7486(3) 0.3170(3) 0.6325(2) 0.0555(6) Uani d 1
H H6N 0.818(4) 0.364(4) 0.628(3) 0.068(11) Uiso d 1
N N7 0.5466(2) 0.6450(2) 0.67354(17) 0.0437(5) Uani d 1
N N8 0.4305(2) 0.6292(2) 0.68824(19) 0.0511(6) Uani d 1
N N9 0.4348(2) 0.6829(3) 0.76918(19) 0.0517(6) Uani d 1
N N10 0.6278(4) 0.2017(3) 0.7438(3) 0.0762(10) Uani d 1
H H10N 0.685(4) 0.183(4) 0.724(3) 0.060(12) Uiso d 1
C C1 0.1254(4) 0.5279(3) 0.3610(2) 0.0621(9) Uani d 1
H H1A 0.1957 0.5835 0.3897 0.075 Uiso calc 1
H H1B 0.0453 0.5727 0.3514 0.075 Uiso calc 1
C C2 0.1281(3) 0.4226(3) 0.4275(2) 0.0432(6) Uani d 1
H H2 0.0650 0.3611 0.3947 0.052 Uiso calc 1
C C3 0.2096(3) 0.3809(2) 0.5948(2) 0.0431(6) Uani d 1
H H3 0.2765 0.4371 0.6309 0.052 Uiso calc 1
C C4 0.1038(3) 0.4550(2) 0.52417(19) 0.0406(6) Uani d 1
H H4 0.0199 0.4219 0.5246 0.049 Uiso calc 1
C C5 0.1076(3) 0.5915(3) 0.5481(2) 0.0428(6) Uani d 1
H H5A 0.1952 0.6217 0.5614 0.051 Uiso calc 1
H H5B 0.0545 0.6367 0.4938 0.051 Uiso calc 1
C C6 0.1227(3) 0.6479(3) 0.7208(2) 0.0423(6) Uani d 1
H H6 0.2093 0.6685 0.7443 0.051 Uiso calc 1
C C7 0.0312(3) 0.6486(3) 0.7694(2) 0.0452(6) Uani d 1
C C8 0.0431(3) 0.6797(3) 0.8698(2) 0.0544(8) Uani d 1
C C9 -0.0314(4) 0.6204(5) 0.9194(3) 0.0740(11) Uani d 1
H H9 -0.0916 0.5621 0.8883 0.089 Uiso calc 1
C C10 -0.0172(5) 0.6469(6) 1.0144(3) 0.0953(16) Uani d 1
H H10 -0.0682 0.6065 1.0465 0.114 Uiso calc 1
C C11 0.0695(6) 0.7304(6) 1.0614(3) 0.0981(17) Uani d 1
H H11 0.0791 0.7470 1.1257 0.118 Uiso calc 1
C C12 0.1425(5) 0.7898(6) 1.0141(3) 0.1006(16) Uani d 1
H H12 0.2021 0.8478 1.0464 0.121 Uiso calc 1
C C13 0.1303(4) 0.7658(5) 0.9179(3) 0.0772(11) Uani d 1
H H13 0.1809 0.8079 0.8865 0.093 Uiso calc 1
C C14 0.1629(3) 0.3015(3) 0.6648(2) 0.0510(7) Uani d 1
C C15 0.2257(5) 0.1867(4) 0.8142(3) 0.0798(12) Uani d 1
H H15A 0.3024 0.1763 0.8663 0.120 Uiso calc 1
H H15B 0.1586 0.2200 0.8380 0.120 Uiso calc 1
H H15C 0.1990 0.1086 0.7847 0.120 Uiso calc 1
C C16 0.6835(3) 0.4838(3) 0.4541(2) 0.0504(7) Uani d 1
H H16A 0.7586 0.5112 0.5038 0.060 Uiso calc 1
H H16B 0.6328 0.5557 0.4280 0.060 Uiso calc 1
C C17 0.6038(3) 0.3994(3) 0.4983(2) 0.0475(6) Uani d 1
H H17 0.5246 0.3770 0.4492 0.057 Uiso calc 1
C C18 0.6645(3) 0.3930(3) 0.6704(2) 0.0460(6) Uani d 1
H H18 0.7162 0.4560 0.7121 0.055 Uiso calc 1
C C19 0.5684(3) 0.4565(2) 0.5844(2) 0.0412(6) Uani d 1
H H19 0.4811 0.4305 0.5823 0.049 Uiso calc 1
C C20 0.5741(3) 0.5967(3) 0.5880(2) 0.0465(6) Uani d 1
H H20A 0.6591 0.6235 0.5869 0.056 Uiso calc 1
H H20B 0.5121 0.6297 0.5316 0.056 Uiso calc 1
C C21 0.6248(3) 0.7090(3) 0.7458(2) 0.0465(6) Uani d 1
H H21 0.7097 0.7316 0.7526 0.056 Uiso calc 1
C C22 0.5530(3) 0.7341(3) 0.8071(2) 0.0460(6) Uani d 1
C C23 0.5844(3) 0.8079(3) 0.8951(2) 0.0516(7) Uani d 1
C C24 0.7070(4) 0.8516(3) 0.9358(2) 0.0605(8) Uani d 1
H H24 0.7733 0.8293 0.9104 0.073 Uiso calc 1
C C25 0.7319(5) 0.9290(4) 1.0149(3) 0.0801(12) Uani d 1
H H25 0.8147 0.9595 1.0407 0.096 Uiso calc 1
C C26 0.6387(6) 0.9607(5) 1.0550(3) 0.0882(13) Uani d 1
H H26 0.6572 1.0113 1.1086 0.106 Uiso calc 1
C C27 0.5183(6) 0.9182(7) 1.0163(4) 0.1109(19) Uani d 1
H H27 0.4532 0.9412 1.0429 0.133 Uiso calc 1
C C28 0.4899(5) 0.8403(6) 0.9372(3) 0.0947(16) Uani d 1
H H28 0.4069 0.8100 0.9126 0.114 Uiso calc 1
C C29 0.5929(3) 0.3181(3) 0.7277(2) 0.0535(7) Uani d 1
C C30 0.5727(6) 0.1189(5) 0.7996(5) 0.112(2) Uani d 1
H H30A 0.6119 0.0394 0.8020 0.168 Uiso calc 1
H H30B 0.5879 0.1505 0.8633 0.168 Uiso calc 1
H H30C 0.4817 0.1119 0.7701 0.168 Uiso calc 1

loop_
_atom_site_aniso_label
_atom_site_aniso_U_11
_atom_site_aniso_U_22
_atom_site_aniso_U_33
_atom_site_aniso_U_12
_atom_site_aniso_U_13
_atom_site_aniso_U_23
Cl1 0.1368(9) 0.0649(5) 0.0552(4) 0.0136(6) 0.0425(5) -0.0007(4)
Cl2 0.1252(9) 0.0624(5) 0.0743(5) -0.0052(5) 0.0539(6) -0.0140(4)
O1 0.0530(12) 0.0532(12) 0.0547(11) 0.0096(9) 0.0248(9) 0.0016(9)
O2 0.0750(18) 0.092(2) 0.0879(19) -0.0397(16) 0.0165(14) 0.0207(16)
O3 0.0695(14) 0.0334(10) 0.0765(14) 0.0012(10) 0.0289(11) -0.0027(10)
O4 0.0809(17) 0.0718(16) 0.0832(16) 0.0124(13) 0.0463(14) 0.0203(13)
N1 0.0594(16) 0.0423(13) 0.0569(14) 0.0089(13) 0.0222(12) 0.0025(11)
N2 0.0374(12) 0.0398(12) 0.0513(12) 0.0022(9) 0.0169(10) -0.0050(10)
N3 0.0412(14) 0.0680(17) 0.0646(15) -0.0060(12) 0.0199(12) -0.0174(13)
N4 0.0444(14) 0.0663(17) 0.0634(15) -0.0047(12) 0.0244(12) -0.0107(13)
N5 0.0652(19) 0.0701(19) 0.0548(15) -0.0044(15) 0.0235(13) 0.0141(13)
N6 0.0457(14) 0.0476(14) 0.0754(17) 0.0045(12) 0.0207(13) 0.0107(13)
N7 0.0459(13) 0.0361(11) 0.0530(12) 0.0002(10) 0.0202(10) -0.0014(10)
N8 0.0416(13) 0.0498(14) 0.0630(15) -0.0039(11) 0.0165(11) -0.0046(12)
N9 0.0444(14) 0.0527(14) 0.0618(15) -0.0016(11) 0.0211(11) -0.0035(12)
N10 0.076(2) 0.0606(19) 0.103(3) 0.0159(16) 0.043(2) 0.0395(18)
C1 0.095(3) 0.0444(16) 0.0530(16) 0.0131(17) 0.0312(17) 0.0003(14)
C2 0.0448(15) 0.0368(13) 0.0492(14) -0.0011(11) 0.0154(11) -0.0054(11)
C3 0.0460(15) 0.0358(13) 0.0503(14) -0.0021(11) 0.0180(12) -0.0012(11)
C4 0.0397(13) 0.0361(14) 0.0488(13) -0.0022(10) 0.0171(11) -0.0062(11)
C5 0.0507(16) 0.0337(13) 0.0477(14) 0.0012(11) 0.0201(12) -0.0042(11)
C6 0.0393(14) 0.0406(13) 0.0474(14) 0.0010(11) 0.0131(11) -0.0014(11)
C7 0.0432(15) 0.0439(15) 0.0511(15) 0.0056(12) 0.0177(12) 0.0022(12)
C8 0.0516(17) 0.063(2) 0.0511(16) 0.0173(15) 0.0190(13) 0.0029(14)
C9 0.072(2) 0.095(3) 0.067(2) 0.016(2) 0.0379(19) 0.012(2)
C10 0.098(3) 0.133(4) 0.068(3) 0.027(3) 0.045(2) 0.019(3)
C11 0.109(4) 0.136(5) 0.052(2) 0.037(3) 0.026(2) -0.002(3)
C12 0.103(4) 0.128(5) 0.064(2) -0.003(3) 0.013(2) -0.020(3)
C13 0.078(3) 0.092(3) 0.062(2) -0.005(2) 0.0208(18) -0.013(2)
C14 0.0614(19) 0.0409(15) 0.0547(16) -0.0089(13) 0.0229(14) -0.0029(13)
C15 0.102(3) 0.081(3) 0.063(2) -0.010(2) 0.034(2) 0.0181(19)
C16 0.0645(19) 0.0386(14) 0.0508(14) -0.0064(14) 0.0210(13) -0.0058(13)
C17 0.0482(16) 0.0351(14) 0.0570(15) -0.0053(12) 0.0111(12) -0.0040(12)
C18 0.0426(15) 0.0369(14) 0.0555(15) -0.0021(11) 0.0091(12) 0.0034(12)
C19 0.0403(14) 0.0319(13) 0.0514(14) -0.0021(10) 0.0129(11) 0.0032(11)
C20 0.0572(17) 0.0313(13) 0.0553(15) 0.0038(11) 0.0230(13) 0.0046(12)
C21 0.0399(15) 0.0432(15) 0.0593(16) -0.0034(11) 0.0190(12) -0.0026(12)
C22 0.0450(16) 0.0408(14) 0.0536(15) -0.0002(11) 0.0163(12) 0.0041(12)
C23 0.0570(17) 0.0487(16) 0.0520(15) -0.0010(14) 0.0200(13) 0.0000(13)
C24 0.067(2) 0.0546(18) 0.0584(18) -0.0084(16) 0.0151(15) -0.0011(15)
C25 0.100(3) 0.066(2) 0.066(2) -0.016(2) 0.010(2) -0.0085(19)
C26 0.127(4) 0.076(3) 0.060(2) -0.004(3) 0.024(2) -0.017(2)
C27 0.116(4) 0.138(5) 0.094(3) 0.002(4) 0.055(3) -0.042(4)
C28 0.074(3) 0.131(4) 0.090(3) -0.013(3) 0.040(2) -0.042(3)
C29 0.0532(17) 0.0525(18) 0.0544(16) 0.0037(14) 0.0146(13) 0.0132(14)
C30 0.111(4) 0.089(3) 0.151(5) 0.014(3) 0.062(4) 0.072(4)

loop_
_atom_type_symbol
_atom_type_description
_atom_type_scat_dispersion_real
_atom_type_scat_dispersion_imag
_atom_type_scat_source
C C 0.0181 0.0091 'International Tables Vol C Tables 4.2.6.8 and 6.1.1.4'
H H 0.0000 0.0000 'International Tables Vol C Tables 4.2.6.8 and 6.1.1.4'
N N 0.0311 0.0180 'International Tables Vol C Tables 4.2.6.8 and 6.1.1.4'
O O 0.0492 0.0322 'International Tables Vol C Tables 4.2.6.8 and 6.1.1.4'
Cl Cl 0.3639 0.7018 'International Tables Vol C Tables 4.2.6.8 and 6.1.1.4'

loop_
_geom_angle_atom_site_label_1
_geom_angle_atom_site_label_2
_geom_angle_atom_site_label_3
_geom_angle
C2 O1 N1 105.2(2)
C17 O3 N6 106.7(2)
O1 N1 C3 102.7(2)
O1 N1 H1N 98(3)
C3 N1 H1N 104(3)
C6 N2 N3 110.8(2)
C6 N2 C5 130.2(2)
N3 N2 C5 119.0(2)
N4 N3 N2 107.5(2)
N3 N4 C7 108.8(2)
C14 N5 C15 122.3(3)
C14 N5 H5N 118(3)
C15 N5 H5N 119(3)
O3 N6 C18 104.3(2)
O3 N6 H6N 107(2)
C18 N6 H6N 109(3)
C21 N7 N8 110.6(2)
C21 N7 C20 128.3(2)
N8 N7 C20 121.1(2)
N9 N8 N7 107.0(2)
N8 N9 C22 109.7(2)
C29 N10 C30 123.5(4)
C29 N10 H10N 113(3)
C30 N10 H10N 123(3)
C2 C1 Cl1 111.4(2)
C2 C1 H1A 109.3
Cl1 C1 H1A 109.3
C2 C1 H1B 109.3
Cl1 C1 H1B 109.3
H1A C1 H1B 108.0
O1 C2 C1 108.1(3)
O1 C2 C4 105.6(2)
C1 C2 C4 116.0(2)
O1 C2 H2 109.0
C1 C2 H2 109.0
C4 C2 H2 109.0
N1 C3 C14 107.5(2)
N1 C3 C4 106.6(2)
C14 C3 C4 114.8(2)
N1 C3 H3 109.3
C14 C3 H3 109.3
C4 C3 H3 109.3
C5 C4 C3 113.1(2)
C5 C4 C2 115.5(2)
C3 C4 C2 101.7(2)
C5 C4 H4 108.7
C3 C4 H4 108.7
C2 C4 H4 108.7
N2 C5 C4 109.9(2)
N2 C5 H5A 109.7
C4 C5 H5A 109.7
N2 C5 H5B 109.7
C4 C5 H5B 109.7
H5A C5 H5B 108.2
N2 C6 C7 104.9(2)
N2 C6 H6 127.5
C7 C6 H6 127.5
N4 C7 C6 107.9(3)
N4 C7 C8 122.1(3)
C6 C7 C8 130.0(3)
C13 C8 C9 118.0(4)
C13 C8 C7 121.2(3)
C9 C8 C7 120.8(4)
C10 C9 C8 120.6(5)
C10 C9 H9 119.7
C8 C9 H9 119.7
C11 C10 C9 121.1(5)
C11 C10 H10 119.5
C9 C10 H10 119.5
C10 C11 C12 119.2(4)
C10 C11 H11 120.4
C12 C11 H11 120.4
C11 C12 C13 121.4(5)
C11 C12 H12 119.3
C13 C12 H12 119.3
C8 C13 C12 119.8(5)
C8 C13 H13 120.1
C12 C13 H13 120.1
O2 C14 N5 123.5(3)
O2 C14 C3 121.1(3)
N5 C14 C3 115.4(3)
N5 C15 H15A 109.5
N5 C15 H15B 109.5
H15A C15 H15B 109.5
N5 C15 H15C 109.5
H15A C15 H15C 109.5
H15B C15 H15C 109.5
C17 C16 Cl2 112.6(2)
C17 C16 H16A 109.1
Cl2 C16 H16A 109.1
C17 C16 H16B 109.1
Cl2 C16 H16B 109.1
H16A C16 H16B 107.8
O3 C17 C16 111.4(2)
O3 C17 C19 104.5(2)
C16 C17 C19 113.7(2)
O3 C17 H17 109.0
C16 C17 H17 109.0
C19 C17 H17 109.0
N6 C18 C29 112.0(3)
N6 C18 C19 107.3(2)
C29 C18 C19 110.6(2)
N6 C18 H18 109.0
C29 C18 H18 109.0
C19 C18 H18 109.0
C20 C19 C17 114.4(2)
C20 C19 C18 114.1(2)
C17 C19 C18 102.3(2)
C20 C19 H19 108.6
C17 C19 H19 108.6
C18 C19 H19 108.6
N7 C20 C19 111.9(2)
N7 C20 H20A 109.2
C19 C20 H20A 109.2
N7 C20 H20B 109.2
C19 C20 H20B 109.2
H20A C20 H20B 107.9
N7 C21 C22 105.4(3)
N7 C21 H21 127.3
C22 C21 H21 127.3
N9 C22 C21 107.3(3)
N9 C22 C23 122.4(3)
C21 C22 C23 130.1(3)
C24 C23 C28 117.8(3)
C24 C23 C22 121.5(3)
C28 C23 C22 120.7(3)
C23 C24 C25 120.2(4)
C23 C24 H24 119.9
C25 C24 H24 119.9
C26 C25 C24 121.4(4)
C26 C25 H25 119.3
C24 C25 H25 119.3
C25 C26 C27 119.2(4)
C25 C26 H26 120.4
C27 C26 H26 120.4
C26 C27 C28 121.0(5)
C26 C27 H27 119.5
C28 C27 H27 119.5
C23 C28 C27 120.4(5)
C23 C28 H28 119.8
C27 C28 H28 119.8
O4 C29 N10 122.9(3)
O4 C29 C18 120.7(3)
N10 C29 C18 116.4(3)
N10 C30 H30A 109.5
N10 C30 H30B 109.5
H30A C30 H30B 109.5
N10 C30 H30C 109.5
H30A C30 H30C 109.5
H30B C30 H30C 109.5

loop_
_geom_bond_atom_site_label_1
_geom_bond_atom_site_label_2
_geom_bond_distance
Cl1 C1 1.791(3)
Cl2 C16 1.782(3)
O1 C2 1.439(3)
O1 N1 1.442(3)
O2 C14 1.231(4)
O3 C17 1.439(4)
O3 N6 1.445(4)
O4 C29 1.226(4)
N1 C3 1.476(4)
N1 H1N 0.85(4)
N2 C6 1.338(4)
N2 N3 1.340(4)
N2 C5 1.471(3)
N3 N4 1.307(4)
N4 C7 1.359(4)
N5 C14 1.316(5)
N5 C15 1.461(5)
N5 H5N 0.91(4)
N6 C18 1.452(4)
N6 H6N 0.93(5)
N7 C21 1.343(4)
N7 N8 1.346(3)
N7 C20 1.459(4)
N8 N9 1.305(4)
N9 C22 1.362(4)
N10 C29 1.324(5)
N10 C30 1.451(5)
N10 H10N 0.78(4)
C1 C2 1.495(4)
C1 H1A 0.9700
C1 H1B 0.9700
C2 C4 1.544(4)
C2 H2 0.9800
C3 C14 1.528(4)
C3 C4 1.534(4)
C3 H3 0.9800
C4 C5 1.525(4)
C4 H4 0.9800
C5 H5A 0.9700
C5 H5B 0.9700
C6 C7 1.372(4)
C6 H6 0.9300
C7 C8 1.471(4)
C8 C13 1.374(6)
C8 C9 1.386(5)
C9 C10 1.378(7)
C9 H9 0.9300
C10 C11 1.347(9)
C10 H10 0.9300
C11 C12 1.352(8)
C11 H11 0.9300
C12 C13 1.393(6)
C12 H12 0.9300
C13 H13 0.9300
C15 H15A 0.9600
C15 H15B 0.9600
C15 H15C 0.9600
C16 C17 1.523(4)
C16 H16A 0.9700
C16 H16B 0.9700
C17 C19 1.542(4)
C17 H17 0.9800
C18 C29 1.525(4)
C18 C19 1.546(4)
C18 H18 0.9800
C19 C20 1.528(4)
C19 H19 0.9800
C20 H20A 0.9700
C20 H20B 0.9700
C21 C22 1.368(4)
C21 H21 0.9300
C22 C23 1.468(4)
C23 C24 1.377(5)
C23 C28 1.380(5)
C24 C25 1.391(5)
C24 H24 0.9300
C25 C26 1.346(7)
C25 H25 0.9300
C26 C27 1.348(8)
C26 H26 0.9300
C27 C28 1.393(7)
C27 H27 0.9300
C28 H28 0.9300
C30 H30A 0.9600
C30 H30B 0.9600
C30 H30C 0.9600

loop_
_geom_hbond_atom_site_label_D
_geom_hbond_atom_site_label_H
_geom_hbond_atom_site_label_A
_geom_hbond_site_symmetry_A
_geom_hbond_distance_DH
_geom_hbond_distance_HA
_geom_hbond_distance_DA
_geom_hbond_angle_DHA
N10 H10N N6 . 0.78(4) 2.21(4) 2.668(4) 118(4)
N5 H5N O4 . 0.91(4) 2.02(4) 2.925(4) 173(4)
C6 H6 N9 . 0.93 2.37 3.275(4) 164
C1 H1B O2 2_556 0.97 2.36 3.208(4) 146
C5 H5B O2 2_556 0.97 2.47 3.432(4) 171
C16 H16A N3 1_655 0.97 2.37 3.335(4) 176
C2 H2 Cg2 2_546 0.95 2.90 3.806(3) 154

loop_
_geom_torsion_atom_site_label_1
_geom_torsion_atom_site_label_2
_geom_torsion_atom_site_label_3
_geom_torsion_atom_site_label_4
_geom_torsion
C2 O1 N1 C3 -43.5(3)
C6 N2 N3 N4 -1.5(4)
C5 N2 N3 N4 178.8(3)
N2 N3 N4 C7 1.1(4)
C17 O3 N6 C18 39.2(3)
C21 N7 N8 N9 0.0(3)
C20 N7 N8 N9 -179.4(2)
N7 N8 N9 C22 0.3(3)
N1 O1 C2 C1 161.7(2)
N1 O1 C2 C4 36.9(3)
Cl1 C1 C2 O1 67.3(3)
Cl1 C1 C2 C4 -174.4(2)
O1 N1 C3 C14 156.5(2)
O1 N1 C3 C4 32.9(3)
N1 C3 C4 C5 -135.3(2)
C14 C3 C4 C5 105.8(3)
N1 C3 C4 C2 -10.8(3)
C14 C3 C4 C2 -129.7(2)
O1 C2 C4 C5 107.6(3)
C1 C2 C4 C5 -12.1(4)
O1 C2 C4 C3 -15.3(3)
C1 C2 C4 C3 -135.0(3)
C6 N2 C5 C4 111.7(3)
N3 N2 C5 C4 -68.7(3)
C3 C4 C5 N2 -73.6(3)
C2 C4 C5 N2 169.7(2)
N3 N2 C6 C7 1.2(3)
C5 N2 C6 C7 -179.2(3)
N3 N4 C7 C6 -0.4(4)
N3 N4 C7 C8 179.8(3)
N2 C6 C7 N4 -0.5(3)
N2 C6 C7 C8 179.3(3)
N4 C7 C8 C13 -148.7(4)
C6 C7 C8 C13 31.5(5)
N4 C7 C8 C9 33.0(5)
C6 C7 C8 C9 -146.8(4)
C13 C8 C9 C10 -0.5(6)
C7 C8 C9 C10 177.9(4)
C8 C9 C10 C11 -0.3(8)
C9 C10 C11 C12 0.7(8)
C10 C11 C12 C13 -0.4(9)
C9 C8 C13 C12 0.8(6)
C7 C8 C13 C12 -177.5(4)
C11 C12 C13 C8 -0.4(8)
C15 N5 C14 O2 3.2(6)
C15 N5 C14 C3 -174.6(3)
N1 C3 C14 O2 -94.4(4)
C4 C3 C14 O2 24.0(4)
N1 C3 C14 N5 83.4(3)
C4 C3 C14 N5 -158.2(3)
N6 O3 C17 C16 86.8(3)
N6 O3 C17 C19 -36.4(3)
Cl2 C16 C17 O3 57.2(3)
Cl2 C16 C17 C19 175.0(2)
O3 N6 C18 C29 96.0(3)
O3 N6 C18 C19 -25.6(3)
O3 C17 C19 C20 143.0(2)
C16 C17 C19 C20 21.3(4)
O3 C17 C19 C18 19.1(3)
C16 C17 C19 C18 -102.6(3)
N6 C18 C19 C20 -120.2(3)
C29 C18 C19 C20 117.4(3)
N6 C18 C19 C17 4.0(3)
C29 C18 C19 C17 -118.5(3)
C21 N7 C20 C19 116.5(3)
N8 N7 C20 C19 -64.3(4)
C17 C19 C20 N7 -176.9(2)
C18 C19 C20 N7 -59.5(3)
N8 N7 C21 C22 -0.3(3)
C20 N7 C21 C22 179.0(3)
N8 N9 C22 C21 -0.5(4)
N8 N9 C22 C23 175.9(3)
N7 C21 C22 N9 0.5(3)
N7 C21 C22 C23 -175.6(3)
N9 C22 C23 C24 175.4(3)
C21 C22 C23 C24 -9.0(5)
N9 C22 C23 C28 -7.6(5)
C21 C22 C23 C28 168.0(4)
C28 C23 C24 C25 -2.0(6)
C22 C23 C24 C25 175.1(3)
C23 C24 C25 C26 1.6(6)
C24 C25 C26 C27 -1.2(8)
C25 C26 C27 C28 1.3(10)
C24 C23 C28 C27 2.1(8)
C22 C23 C28 C27 -175.0(5)
C26 C27 C28 C23 -1.8(10)
C30 N10 C29 O4 -1.5(7)
C30 N10 C29 C18 177.9(5)
N6 C18 C29 O4 -172.9(3)
C19 C18 C29 O4 -53.2(4)
N6 C18 C29 N10 7.6(4)
C19 C18 C29 N10 127.3(3)

_cod_database_fobs_code 2241565
